data_1537394
loop_
_publ_author_name
'Hebecker, C.'

_publ_section_title
;
 Ueber Kaliumhexafluorobismutat(V)
;
_journal_name_full 'Zeitschrift fuer Anorganische und Allgemeine Chemie'
_journal_page_first 12
_journal_page_last 18
_journal_volume 384
_journal_year 1971
_chemical_formula_sum 'Bi F6 K'
_chemical_name_systematic 'K (Bi F6)'
_space_group_IT_number 116
_symmetry_space_group_name_Hall 'P -4 -2c'
_symmetry_space_group_name_H-M 'P -4 c 2'
_cell_angle_alpha 90
_cell_angle_beta 90
_cell_angle_gamma 90
_cell_formula_units_Z 2
_cell_length_a 5.248
_cell_length_b 5.248
_cell_length_c 10.07
_cell_volume 277.343
_citation_journal_id_ASTM ZAACAB
_cod_data_source_file Hebecker_ZAACAB_1971_606.cif
_cod_data_source_block Bi1F6K1
_cod_original_formula_sum 'Bi1 F6 K1'
_cod_database_code 1537394

loop_
_symmetry_equiv_pos_as_xyz
x,y,z
y,-x,-z
-x,-y,z
-y,x,-z
-x,y,z+1/2
y,x,-z+1/2
x,-y,z+1/2
-y,-x,-z+1/2

loop_
_atom_site_label
_atom_site_type_symbol
_atom_site_fract_x
_atom_site_fract_y
_atom_site_fract_z
_atom_site_occupancy
_atom_site_U_iso_or_equiv
Bi1 Bi+5 0 0 0.25 1 0.0
K1 K+1 0.5 0.5 0 1 0.0
F1 F-1 0.29 -0.29 0.25 1 0.0
F2 F-1 0.28 0.13 0.11 1 0.0
